data_7055834
loop_
_publ_author_name
'Alameddine, Bassam'
'Anju, Rajamohanan Sobhana'
'Al-Sagheer, Fakhreia'
'Jenny, Titus A.'

_publ_section_title
;
 Tribenzopentaphene derivatives with lateral aromatic groups: the effect
 of the nature and position of substituents on emission properties
;
_journal_issue 12
_journal_name_full 'New J. Chem.'
_journal_page_first 10363
_journal_paper_doi 10.1039/C6NJ02563C
_journal_volume 40
_journal_year 2016
_chemical_formula_sum 'C30 H18 Br2'
_chemical_formula_weight 538.26
_chemical_name_common AA132
_space_group_crystal_system triclinic
_space_group_IT_number 2
_space_group_name_Hall '-P 1'
_space_group_name_H-M_alt 'P -1'
_symmetry_space_group_name_Hall '-P 1'
_symmetry_space_group_name_H-M 'P -1'
_atom_sites_solution_hydrogens geom
_atom_sites_solution_primary direct
_atom_sites_solution_secondary difmap
_audit_update_record
;
2016-08-18 deposited with the CCDC.
2016-10-26 downloaded from the CCDC.
;
_cell_angle_alpha 64.451(5)
_cell_angle_beta 83.600(6)
_cell_angle_gamma 79.575(6)
_cell_formula_units_Z 2
_cell_length_a 6.9338(4)
_cell_length_b 13.1529(7)
_cell_length_c 13.7120(10)
_cell_measurement_reflns_used 9899
_cell_measurement_temperature 298.(2)
_cell_measurement_theta_max 26.36
_cell_measurement_theta_min 3.01
_cell_volume 1108.84(13)
_computing_structure_refinement 'SHELXL-97 (Sheldrick, 2008)'
_computing_structure_solution 'SHELXS-97 (Sheldrick, 2008)'
_diffrn_ambient_temperature 298.(2)
_diffrn_detector_area_resol_mean 10.000
_diffrn_measured_fraction_theta_full 0.998
_diffrn_measured_fraction_theta_max 0.998
_diffrn_measurement_device_type 'Rigaku R-AXIS RAPID'
_diffrn_measurement_method \w
_diffrn_radiation_type 'Mo K\a'
_diffrn_radiation_wavelength 0.71073
_diffrn_reflns_av_R_equivalents 0.0359
_diffrn_reflns_av_sigmaI/netI 0.0475
_diffrn_reflns_limit_h_max 8
_diffrn_reflns_limit_h_min -8
_diffrn_reflns_limit_k_max 16
_diffrn_reflns_limit_k_min -16
_diffrn_reflns_limit_l_max 17
_diffrn_reflns_limit_l_min -16
_diffrn_reflns_number 9899
_diffrn_reflns_theta_full 26.36
_diffrn_reflns_theta_max 26.36
_diffrn_reflns_theta_min 3.01
_exptl_absorpt_coefficient_mu 3.672
_exptl_absorpt_correction_T_max 0.61
_exptl_absorpt_correction_T_min 0.53
_exptl_absorpt_correction_type multi-scan
_exptl_absorpt_process_details 'ABSCOR (Rigaku, 1995)'
_exptl_crystal_colour yellow
_exptl_crystal_density_diffrn 1.612
_exptl_crystal_density_method 'not measured'
_exptl_crystal_description Block
_exptl_crystal_F_000 536
_exptl_crystal_size_max 0.200
_exptl_crystal_size_mid 0.200
_exptl_crystal_size_min 0.150
_refine_diff_density_max 0.421
_refine_diff_density_min -0.456
_refine_ls_extinction_coef 0.0066(12)
_refine_ls_extinction_method SHELXL
_refine_ls_goodness_of_fit_ref 0.946
_refine_ls_hydrogen_treatment mixed
_refine_ls_matrix_type full
_refine_ls_number_parameters 290
_refine_ls_number_reflns 4518
_refine_ls_number_restraints 0
_refine_ls_restrained_S_all 0.946
_refine_ls_R_factor_all 0.0475
_refine_ls_R_factor_gt 0.0345
_refine_ls_shift/su_max 0.002
_refine_ls_shift/su_mean 0.000
_refine_ls_structure_factor_coef Fsqd
_refine_ls_weighting_details 'calc w=1/[\s^2^(Fo^2^)+(0.0611P)^2^+0.1344P] where P=(Fo^2^+2Fc^2^)/3'
_refine_ls_weighting_scheme calc
_refine_ls_wR_factor_gt 0.0933
_refine_ls_wR_factor_ref 0.1024
_reflns_number_gt 3519
_reflns_number_total 4518
_reflns_threshold_expression >2sigma(I)
_cod_data_source_file c6nj02563c2.cif
_cod_data_source_block I
_cod_depositor_comments 'Adding full bibliography for 7055834.cif.'
_cod_original_cell_volume 1108.84(12)
_cod_database_code 7055834

loop_
_space_group_symop_operation_xyz
'x, y, z'
'-x, -y, -z'

loop_
_atom_site_type_symbol
_atom_site_label
_atom_site_fract_x
_atom_site_fract_y
_atom_site_fract_z
_atom_site_U_iso_or_equiv
_atom_site_adp_type
_atom_site_calc_flag
_atom_site_refinement_flags
_atom_site_occupancy
Br Br2 1.22689(4) -0.05411(2) 0.59906(2) 0.05692(13) Uani d . 1
Br Br1 -0.62077(5) 0.35747(3) 1.10166(3) 0.07202(15) Uani d . 1
C C27 0.8426(4) -0.07550(19) 0.6961(2) 0.0462(6) Uani d . 1
H H27 0.8667 -0.1481 0.6978 0.055 Uiso calc R 1
C C26 0.6634(4) -0.03689(19) 0.7344(2) 0.0449(6) Uani d . 1
H H26 0.5682 -0.0847 0.7626 0.054 Uiso calc R 1
C C21 -0.3961(4) 0.3266(2) 0.9275(2) 0.0537(7) Uani d . 1
H H21 -0.508 0.3646 0.888 0.064 Uiso calc R 1
C C29 0.9503(4) 0.1031(2) 0.6535(2) 0.0493(6) Uani d . 1
H H29 1.0475 0.1497 0.6275 0.059 Uiso calc R 1
C C28 0.9834(4) -0.0050(2) 0.6557(2) 0.0421(6) Uani d . 1
C C25 0.6240(3) 0.07183(19) 0.7315(2) 0.0410(6) Uani d . 1
C C12 0.3345(3) 0.22623(19) 0.7203(2) 0.0400(5) Uani d . 1
C C13 0.3510(3) 0.29274(19) 0.6025(2) 0.0389(5) Uani d . 1
C C18 0.2794(3) 0.41081(19) 0.5563(2) 0.0448(6) Uani d . 1
C C11 0.4367(3) 0.11392(19) 0.7753(2) 0.0423(6) Uani d . 1
C C10 0.3700(4) 0.0467(2) 0.8777(2) 0.0544(7) Uani d . 1
H H10 0.4349 -0.0269 0.9143 0.065 Uiso calc R 1
C C9 0.2085(4) 0.0865(2) 0.9270(2) 0.0569(7) Uani d . 1
H H9 0.1575 0.0364 0.9922 0.068 Uiso calc R 1
C C8 0.1210(4) 0.1988(2) 0.8817(2) 0.0470(6) Uani d . 1
C C19 -0.0588(4) 0.2353(2) 0.9357(2) 0.0474(6) Uani d . 1
C C20 -0.2283(4) 0.2913(2) 0.8791(2) 0.0502(6) Uani d . 1
H H20 -0.2289 0.3056 0.8065 0.06 Uiso calc R 1
C C22 -0.3949(4) 0.3045(2) 1.0350(2) 0.0485(6) Uani d . 1
C C30 0.7726(4) 0.1400(2) 0.6901(2) 0.0483(6) Uani d . 1
H H30 0.7495 0.213 0.6874 0.058 Uiso calc R 1
C C14 0.4108(4) 0.2395(2) 0.5319(2) 0.0449(6) Uani d . 1
H H14 0.4555 0.1616 0.5609 0.054 Uiso calc R 1
C C15 0.4051(4) 0.2997(2) 0.4212(2) 0.0530(7) Uani d . 1
H H15 0.4435 0.2621 0.3767 0.064 Uiso calc R 1
C C16 0.3422(4) 0.4160(3) 0.3763(2) 0.0607(8) Uani d . 1
H H16 0.3425 0.4573 0.3015 0.073 Uiso calc R 1
C C17 0.2793(4) 0.4697(2) 0.4431(2) 0.0577(8) Uani d . 1
H H17 0.2352 0.5477 0.4123 0.069 Uiso calc R 1
C C1 0.2039(3) 0.4657(2) 0.6277(2) 0.0470(6) Uani d . 1
C C2 0.1817(4) 0.5851(2) 0.5897(3) 0.0663(9) Uani d . 1
H H2 0.211 0.6295 0.5174 0.08 Uiso calc R 1
C C5 0.0982(4) 0.4544(3) 0.8056(3) 0.0575(7) Uani d . 1
H H5 0.0712 0.4114 0.8786 0.069 Uiso calc R 1
C C6 0.1575(3) 0.3993(2) 0.7369(2) 0.0461(6) Uani d . 1
C C7 0.1985(3) 0.2733(2) 0.7798(2) 0.0418(6) Uani d . 1
C C23 -0.2310(4) 0.2466(3) 1.0946(2) 0.0602(8) Uani d . 1
H H23 -0.2322 0.2308 1.1676 0.072 Uiso calc R 1
C C24 -0.0646(4) 0.2121(3) 1.0444(2) 0.0604(8) Uani d . 1
H H24 0.0459 0.1724 1.0846 0.072 Uiso calc R 1
C C4 0.0793(4) 0.5719(3) 0.7659(4) 0.0748(11) Uani d . 1
H H4 0.0408 0.6072 0.8124 0.09 Uiso calc R 1
C C3 0.1173(5) 0.6367(3) 0.6580(4) 0.0796(12) Uani d . 1
H H3 0.0993 0.7157 0.6312 0.096 Uiso calc R 1

loop_
_atom_site_aniso_label
_atom_site_aniso_U_11
_atom_site_aniso_U_22
_atom_site_aniso_U_33
_atom_site_aniso_U_12
_atom_site_aniso_U_13
_atom_site_aniso_U_23
Br2 0.04451(18) 0.0611(2) 0.0655(2) 0.00306(13) 0.00333(14) -0.03237(15)
Br1 0.0665(2) 0.0684(2) 0.0758(3) -0.00611(16) 0.02905(18) -0.03421(18)
C27 0.0466(14) 0.0320(11) 0.0568(16) 0.0009(10) -0.0061(12) -0.0174(11)
C26 0.0412(13) 0.0341(11) 0.0543(15) -0.0042(10) -0.0024(11) -0.0143(11)
C21 0.0430(14) 0.0617(16) 0.0532(17) -0.0006(12) -0.0006(12) -0.0242(13)
C29 0.0419(13) 0.0457(13) 0.0641(18) -0.0089(11) -0.0017(13) -0.0258(12)
C28 0.0381(12) 0.0423(12) 0.0430(14) 0.0055(10) -0.0071(11) -0.0183(10)
C25 0.0362(12) 0.0381(12) 0.0465(14) 0.0010(10) -0.0068(11) -0.0171(10)
C12 0.0330(11) 0.0383(12) 0.0501(15) -0.0043(10) -0.0010(10) -0.0203(10)
C13 0.0280(11) 0.0398(12) 0.0482(14) -0.0056(9) 0.0016(10) -0.0182(10)
C18 0.0322(11) 0.0379(12) 0.0579(16) -0.0052(10) 0.0041(11) -0.0155(11)
C11 0.0370(12) 0.0394(12) 0.0499(15) -0.0013(10) -0.0024(11) -0.0198(11)
C10 0.0503(15) 0.0431(13) 0.0547(17) 0.0059(12) -0.0035(13) -0.0111(12)
C9 0.0528(15) 0.0555(15) 0.0467(16) 0.0006(13) 0.0033(13) -0.0115(12)
C8 0.0405(13) 0.0553(15) 0.0455(15) -0.0002(11) -0.0032(11) -0.0237(12)
C19 0.0431(13) 0.0548(14) 0.0449(15) -0.0052(11) 0.0018(11) -0.0232(12)
C20 0.0441(14) 0.0651(16) 0.0432(14) -0.0027(12) -0.0015(12) -0.0265(12)
C22 0.0465(14) 0.0460(13) 0.0520(16) -0.0080(11) 0.0135(12) -0.0229(12)
C30 0.0419(13) 0.0405(12) 0.0696(18) -0.0025(11) -0.0028(13) -0.0310(12)
C14 0.0376(12) 0.0421(12) 0.0514(15) -0.0019(10) 0.0011(11) -0.0185(11)
C15 0.0453(14) 0.0616(16) 0.0469(15) 0.0002(12) 0.0009(12) -0.0217(13)
C16 0.0513(16) 0.0658(18) 0.0463(16) -0.0016(14) 0.0023(13) -0.0098(14)
C17 0.0488(15) 0.0419(13) 0.0609(18) -0.0009(12) 0.0024(14) -0.0049(13)
C1 0.0309(11) 0.0388(12) 0.0701(18) -0.0044(10) 0.0058(12) -0.0239(12)
C2 0.0508(16) 0.0406(13) 0.101(3) -0.0090(12) 0.0196(16) -0.0282(15)
C5 0.0432(14) 0.0648(17) 0.081(2) -0.0098(13) 0.0076(14) -0.0472(16)
C6 0.0298(11) 0.0475(13) 0.0681(18) -0.0030(10) -0.0002(11) -0.0322(13)
C7 0.0339(11) 0.0433(12) 0.0491(15) -0.0006(10) -0.0036(11) -0.0219(11)
C23 0.0618(17) 0.0739(18) 0.0421(15) -0.0071(15) 0.0061(13) -0.0249(14)
C24 0.0502(15) 0.080(2) 0.0441(16) 0.0031(14) -0.0051(13) -0.0244(14)
C4 0.0504(17) 0.0698(19) 0.132(3) -0.0135(15) 0.021(2) -0.072(2)
C3 0.0585(19) 0.0492(15) 0.137(4) -0.0161(14) 0.034(2) -0.051(2)

loop_
_atom_type_symbol
_atom_type_description
_atom_type_scat_dispersion_real
_atom_type_scat_dispersion_imag
_atom_type_scat_source
C C 0.0033 0.0016 'International Tables Vol C Tables 4.2.6.8 and 6.1.1.4'
H H 0.0000 0.0000 'International Tables Vol C Tables 4.2.6.8 and 6.1.1.4'
Br Br -0.2901 2.4595 'International Tables Vol C Tables 4.2.6.8 and 6.1.1.4'

loop_
_geom_angle_atom_site_label_1
_geom_angle_atom_site_label_2
_geom_angle_atom_site_label_3
_geom_angle
C28 C27 C26 119.1(2)
C28 C27 H27 120.4
C26 C27 H27 120.4
C25 C26 C27 121.2(2)
C25 C26 H26 119.4
C27 C26 H26 119.4
C22 C21 C20 118.9(3)
C22 C21 H21 120.6
C20 C21 H21 120.6
C30 C29 C28 118.9(2)
C30 C29 H29 120.6
C28 C29 H29 120.6
C27 C28 C29 121.1(2)
C27 C28 Br2 119.95(18)
C29 C28 Br2 118.95(19)
C26 C25 C30 117.4(2)
C26 C25 C11 122.4(2)
C30 C25 C11 120.1(2)
C7 C12 C11 118.8(2)
C7 C12 C13 117.7(2)
C11 C12 C13 123.3(2)
C14 C13 C18 117.9(2)
C14 C13 C12 121.6(2)
C18 C13 C12 119.9(2)
C17 C18 C13 118.6(3)
C17 C18 C1 122.6(2)
C13 C18 C1 118.8(2)
C10 C11 C12 118.5(2)
C10 C11 C25 118.9(2)
C12 C11 C25 122.3(2)
C9 C10 C11 121.3(2)
C9 C10 H10 119.4
C11 C10 H10 119.4
C8 C9 C10 121.5(3)
C8 C9 H9 119.2
C10 C9 H9 119.2
C9 C8 C7 118.2(2)
C9 C8 C19 119.1(2)
C7 C8 C19 122.6(2)
C20 C19 C24 117.6(2)
C20 C19 C8 120.9(2)
C24 C19 C8 121.4(2)
C21 C20 C19 121.9(3)
C21 C20 H20 119.1
C19 C20 H20 119.1
C21 C22 C23 121.0(2)
C21 C22 Br1 119.6(2)
C23 C22 Br1 119.5(2)
C29 C30 C25 122.3(2)
C29 C30 H30 118.9
C25 C30 H30 118.9
C15 C14 C13 121.8(2)
C15 C14 H14 119.1
C13 C14 H14 119.1
C14 C15 C16 120.1(3)
C14 C15 H15 120.0
C16 C15 H15 120.0
C17 C16 C15 119.4(3)
C17 C16 H16 120.3
C15 C16 H16 120.3
C16 C17 C18 122.2(3)
C16 C17 H17 118.9
C18 C17 H17 118.9
C6 C1 C2 119.2(3)
C6 C1 C18 119.9(2)
C2 C1 C18 120.9(3)
C3 C2 C1 120.9(3)
C3 C2 H2 119.5
C1 C2 H2 119.5
C4 C5 C6 120.8(3)
C4 C5 H5 119.6
C6 C5 H5 119.6
C5 C6 C1 118.5(2)
C5 C6 C7 121.5(3)
C1 C6 C7 119.4(2)
C12 C7 C8 119.0(2)
C12 C7 C6 117.4(2)
C8 C7 C6 123.4(2)
C24 C23 C22 119.1(3)
C24 C23 H23 120.4
C22 C23 H23 120.4
C23 C24 C19 121.5(3)
C23 C24 H24 119.2
C19 C24 H24 119.2
C3 C4 C5 120.2(3)
C3 C4 H4 119.9
C5 C4 H4 119.9
C4 C3 C2 120.2(3)
C4 C3 H3 119.9
C2 C3 H3 119.9

loop_
_geom_bond_atom_site_label_1
_geom_bond_atom_site_label_2
_geom_bond_distance
Br2 C28 1.902(2)
Br1 C22 1.900(3)
C27 C28 1.373(4)
C27 C26 1.391(3)
C27 H27 0.93
C26 C25 1.390(3)
C26 H26 0.93
C21 C22 1.375(4)
C21 C20 1.381(4)
C21 H21 0.93
C29 C30 1.364(4)
C29 C28 1.386(3)
C29 H29 0.93
C25 C30 1.397(4)
C25 C11 1.485(3)
C12 C7 1.411(3)
C12 C11 1.426(3)
C12 C13 1.472(3)
C13 C14 1.409(4)
C13 C18 1.415(3)
C18 C17 1.405(4)
C18 C1 1.453(4)
C11 C10 1.378(4)
C10 C9 1.382(4)
C10 H10 0.93
C9 C8 1.380(4)
C9 H9 0.93
C8 C7 1.429(4)
C8 C19 1.490(4)
C19 C20 1.387(4)
C19 C24 1.383(4)
C20 H20 0.93
C22 C23 1.377(4)
C30 H30 0.93
C14 C15 1.378(4)
C14 H14 0.93
C15 C16 1.384(4)
C15 H15 0.93
C16 C17 1.374(5)
C16 H16 0.93
C17 H17 0.93
C1 C6 1.405(4)
C1 C2 1.409(3)
C2 C3 1.372(5)
C2 H2 0.93
C5 C4 1.386(4)
C5 C6 1.406(4)
C5 H5 0.93
C6 C7 1.482(3)
C23 C24 1.383(4)
C23 H23 0.93
C24 H24 0.93
C4 C3 1.376(5)
C4 H4 0.93
C3 H3 0.93

loop_
_geom_torsion_atom_site_label_1
_geom_torsion_atom_site_label_2
_geom_torsion_atom_site_label_3
_geom_torsion_atom_site_label_4
_geom_torsion
C28 C27 C26 C25 0.7(4)
C26 C27 C28 C29 0.6(4)
C26 C27 C28 Br2 -178.2(2)
C30 C29 C28 C27 -1.4(4)
C30 C29 C28 Br2 177.4(2)
C27 C26 C25 C30 -1.0(4)
C27 C26 C25 C11 -177.8(2)
C7 C12 C13 C14 -152.3(2)
C11 C12 C13 C14 22.5(4)
C7 C12 C13 C18 18.4(3)
C11 C12 C13 C18 -166.7(2)
C14 C13 C18 C17 -2.6(3)
C12 C13 C18 C17 -173.7(2)
C14 C13 C18 C1 175.6(2)
C12 C13 C18 C1 4.6(3)
C7 C12 C11 C10 13.8(4)
C13 C12 C11 C10 -161.0(3)
C7 C12 C11 C25 -159.3(2)
C13 C12 C11 C25 25.9(4)
C26 C25 C11 C10 49.1(4)
C30 C25 C11 C10 -127.6(3)
C26 C25 C11 C12 -137.8(3)
C30 C25 C11 C12 45.5(4)
C12 C11 C10 C9 -0.3(4)
C25 C11 C10 C9 173.0(3)
C11 C10 C9 C8 -7.6(5)
C10 C9 C8 C7 1.8(5)
C10 C9 C8 C19 176.9(3)
C9 C8 C19 C20 -126.5(3)
C7 C8 C19 C20 48.4(4)
C9 C8 C19 C24 51.9(4)
C7 C8 C19 C24 -133.3(3)
C22 C21 C20 C19 -0.5(4)
C24 C19 C20 C21 2.1(4)
C8 C19 C20 C21 -179.6(3)
C20 C21 C22 C23 -1.1(4)
C20 C21 C22 Br1 177.5(2)
C28 C29 C30 C25 1.1(4)
C26 C25 C30 C29 0.1(4)
C11 C25 C30 C29 177.0(3)
C18 C13 C14 C15 1.5(4)
C12 C13 C14 C15 172.4(2)
C13 C14 C15 C16 1.0(4)
C14 C15 C16 C17 -2.3(4)
C15 C16 C17 C18 1.0(5)
C13 C18 C17 C16 1.5(4)
C1 C18 C17 C16 -176.8(3)
C17 C18 C1 C6 162.5(2)
C13 C18 C1 C6 -15.7(4)
C17 C18 C1 C2 -19.3(4)
C13 C18 C1 C2 162.4(2)
C6 C1 C2 C3 0.6(5)
C18 C1 C2 C3 -177.6(3)
C4 C5 C6 C1 2.2(4)
C4 C5 C6 C7 173.5(3)
C2 C1 C6 C5 -2.7(4)
C18 C1 C6 C5 175.5(2)
C2 C1 C6 C7 -174.2(2)
C18 C1 C6 C7 4.0(4)
C11 C12 C7 C8 -19.5(4)
C13 C12 C7 C8 155.6(2)
C11 C12 C7 C6 155.2(2)
C13 C12 C7 C6 -29.8(3)
C9 C8 C7 C12 11.7(4)
C19 C8 C7 C12 -163.2(3)
C9 C8 C7 C6 -162.6(3)
C19 C8 C7 C6 22.5(4)
C5 C6 C7 C12 -152.2(2)
C1 C6 C7 C12 19.0(3)
C5 C6 C7 C8 22.2(4)
C1 C6 C7 C8 -166.6(3)
C21 C22 C23 C24 1.1(5)
Br1 C22 C23 C24 -177.5(2)
C22 C23 C24 C19 0.5(5)
C20 C19 C24 C23 -2.1(5)
C8 C19 C24 C23 179.6(3)
C6 C5 C4 C3 0.5(5)
C5 C4 C3 C2 -2.6(5)
C1 C2 C3 C4 2.1(5)
